data_2009689
loop_
_publ_author_name
'Hamzaoui, F.'
'Baert, F.'

_publ_section_title
;
 X-ray study of static disorder in <i>N</i>-methylacetamide
;
_journal_issue 5
_journal_name_full 'Acta Crystallographica Section C'
_journal_page_first 757
_journal_page_last 759
_journal_paper_doi 10.1107/S0108270193010832
_journal_volume 50
_journal_year 1994
_chemical_formula_sum 'C3 H7 N O'
_chemical_formula_weight 73.094
_symmetry_cell_setting orthorhombic
_symmetry_space_group_name_Hall 'P -2ac -2n'
_symmetry_space_group_name_H-M 'P n 21 a'
_atom_type_scat_source 'IntTabIV and for H atoms from Stewart, Davidson & Simpson (1965)'
_cell_angle_alpha 90.
_cell_angle_beta 90.
_cell_angle_gamma 90.
_cell_formula_units_Z 4
_cell_length_a 9.65(10)
_cell_length_b 6.33(15)
_cell_length_c 7.17(14)
_cell_measurement_reflns_used 25
_cell_measurement_temperature 110(3)
_cell_measurement_theta_max 25
_cell_measurement_theta_min 11
_cell_volume 438(14)
_diffrn_measurement_device 'Nonius CAD-4'
_diffrn_measurement_method '\w/2\q step'
_diffrn_radiation_type MoK\a
_diffrn_radiation_wavelength 0.71069
_diffrn_reflns_av_R_equivalents 0.039
_diffrn_reflns_limit_h_max 19
_diffrn_reflns_limit_h_min 0
_diffrn_reflns_limit_k_max 12
_diffrn_reflns_limit_k_min 0
_diffrn_reflns_limit_l_max 13
_diffrn_reflns_limit_l_min 0
_diffrn_reflns_number 5690
_diffrn_reflns_theta_max 65
_diffrn_standards_decay_% none
_diffrn_standards_interval_time 120
_diffrn_standards_number 5
_exptl_absorpt_coefficient_mu 0.078
_exptl_absorpt_correction_type none
_exptl_crystal_colour colourless
_exptl_crystal_density_diffrn 1.11
_exptl_crystal_density_meas 1.02
_exptl_crystal_description 'Cylinder, 0.5mm (diameter), 0.7mm (length)'
_exptl_crystal_size_max 0.7
_exptl_crystal_size_min 0.5
_refine_diff_density_max 0.49
_refine_diff_density_min -0.05
_refine_ls_extinction_method none
_refine_ls_goodness_of_fit_obs 1.12
_refine_ls_hydrogen_treatment 'H atoms: constrained refinement'
_refine_ls_number_parameters 51
_refine_ls_number_reflns 1264
_refine_ls_R_factor_obs 0.066
_refine_ls_shift/esd_max 0.7
_refine_ls_structure_factor_coef F
_refine_ls_weighting_scheme unit
_refine_ls_wR_factor_obs 0.066
_reflns_number_observed 1264
_reflns_number_total 3578
_reflns_observed_criterion I>=3\s(I)
_cod_data_source_file du1056.cif
_cod_data_source_block du1056_structure_1_of_1
_cod_depositor_comments
;
 Marking atom disorder groups after consulting the original publication.
 Atoms 'C1', 'C2', 'C3', 'N', 'O', 'HN', 'HC1', 'H'C1', 'H"C1', 'HC3', 'H'C3'
 'H"C3' and 'C1'', 'C2'', 'C3'', 'N'', 'O'' were marked as belonging to the
 disorder groups '1' and '2' with the occupancies of 0.9 and 0.1 accordingly.
 Since group '2' did not contain any explicit hydrogen atom coordinates
 the _atom_site_attached_hydrogens data item was used to specify the
 number of attached hydrogens in this group.

 Antanas Vaitkus,
 2017-01-19

 Adding the _atom_site_type_symbol data item.

 Antanas Vaitkus,
 2017-01-19
;
_cod_original_cell_volume 437.5
_cod_original_formula_sum 'C3 H7 N1 O1'
_cod_database_code 2009689

loop_
_atom_site_label
_atom_site_type_symbol
_atom_site_fract_x
_atom_site_fract_y
_atom_site_fract_z
_atom_site_occupancy
_atom_site_disorder_group
_atom_site_attached_hydrogens
C1 C .1268(2) .262(2) .0295(3) 0.9 1 0
C2 C .1642(2) .2577(17) .2347(3) 0.9 1 0
C3 C .0823(2) .257(2) .5543(3) 0.9 1 0
N N .0592(2) .2629(15) .3539(2) 0.9 1 0
O O .28690(10) .26020(10) .2888(3) 0.9 1 0
C1' C .1245(2) .292(2) .5260(3) 0.1 2 3
C2' C .1636(2) .2418(17) .3279(3) 0.1 2 0
C3' C .0874(2) .216(2) .0080(3) 0.1 2 3
N' N .0623(2) .2602(15) .2022(2) 0.1 2 1
O' O .28250(10) .18590(10) .2812(3) 0.1 2 0
HN H -.040 .254 .303 0.9 1 0
HC1 H .013 .254 .018 0.9 1 0
H'C1 H .174 .129 -.026 0.9 1 0
H"C1 H .162 .409 -.035 0.9 1 0
HC3 H -.018 .254 .624 0.9 1 0
H'C3 H .138 .400 .595 0.9 1 0
H"C3 H .142 .119 .592 0.9 1 0

loop_
_geom_angle_atom_site_label_1
_geom_angle_atom_site_label_2
_geom_angle_atom_site_label_3
_geom_angle
_geom_angle_publ_flag
C1 C2 N 116.3(6) yes
C1 C2 O 121.9(6) yes
N C2 O 121.7(6) yes
C2 N C3 121.3(6) yes
C1' C2' N' 116 yes
C1' C2' O' 123 yes
N' C2' O' 121 yes
C2' N' C3' 121 yes

loop_
_geom_bond_atom_site_label_1
_geom_bond_atom_site_label_2
_geom_bond_distance
_geom_bond_publ_flag
C1 C2 1.515(3) yes
C2 N 1.325(3) yes
C2 O 1.246(2) yes
C3 N 1.454(3) yes
C1' C2' 1.50 yes
C2' N' 1.33 yes
C2' O' 1.24 yes
C3' N' 1.44 yes
